data_9014671
loop_
_publ_author_name
'Durif, A.'
'Averbuch-Pouchot M'

_publ_section_title
;
 Structure d'un arsenato vanadate d'ammonium. (NH4)4H6(As6V4O30)(H2O)4
;
_journal_issue 6
_journal_name_full 'Acta Crystallographica, Section B'
_journal_page_first 1441
_journal_page_last 1444
_journal_paper_doi 10.1107/S0567740879006658
_journal_volume 35
_journal_year 1979
_chemical_formula_sum 'As3 N2 O17 V2'
_space_group_IT_number 12
_symmetry_space_group_name_Hall '-C 2y'
_symmetry_space_group_name_H-M 'C 1 2/m 1'
_cell_angle_alpha 90
_cell_angle_beta 136.29
_cell_angle_gamma 90
_cell_length_a 14.40
_cell_length_b 16.31
_cell_length_c 9.831
_cell_formula_units_Z 4
_cell_volume 1595.503
_database_code_amcsd 0009671
_exptl_crystal_density_diffrn 2.609
_cod_duplicate_entry 1007036
_cod_original_formula_sum 'As3 V2 N2 O17'
_cod_database_code 9014671
_amcsd_formula_title 'As6 H30 N4 O34 V4'

loop_
_space_group_symop_operation_xyz
x,y,z
1/2+x,1/2+y,z
x,-y,z
1/2+x,1/2-y,z
-x,y,-z
1/2-x,1/2+y,-z
-x,-y,-z
1/2-x,1/2-y,-z

loop_
_atom_site_label
_atom_site_fract_x
_atom_site_fract_y
_atom_site_fract_z
As1 0.82430 0.50000 0.28590
As2 0.00000 0.27438 0.50000
As3 0.75190 0.00000 0.40170
V1 0.51070 0.90410 0.76700
N1 0.15070 0.21550 0.22700
O1 0.30390 0.50000 0.29490
O2 0.11000 0.00000 0.35640
O3 0.15710 0.00000 0.14660
O4 0.37280 0.28370 0.31190
O5 0.41510 0.00000 0.52150
O6 0.43410 0.00000 0.09860
O7 0.34450 0.08530 0.20990
O8 0.07270 0.32600 0.45440
O9 0.15840 0.41300 0.32570
O10 0.41940 0.16010 0.05940
O11 0.44460 0.36060 0.16600

loop_
_cod_related_entry_id
_cod_related_entry_database
_cod_related_entry_code
1 AMCSD 0009671
